data_2208724
loop_
_publ_author_name
'Zhang, Yue-Cheng'
'Bai, Guo-Yi'
'Zeng, Tao'
'Li, Jiang-Sheng'
'Yan Xi-Long'

_publ_section_title
;
 (<i>R</i>)-1-Hydroxybutan-2-ammonium (2<i>R</i>,3<i>R</i>)-tartrate
 monohydrate
;
_journal_coeditor_code SJ2018
_journal_issue 4
_journal_name_full 'Acta Crystallographica Section E'
_journal_page_first o1511
_journal_page_last o1512
_journal_paper_doi 10.1107/S1600536806009615
_journal_volume 62
_journal_year 2006
_chemical_formula_iupac 'C4 H12 N O +, C4 H5 O6 -, H2 O'
_chemical_formula_moiety 'C4 H12 N O +, C4 H5 O6 -, H2 O'
_chemical_formula_sum 'C8 H19 N O8'
_chemical_formula_weight 257.24
_chemical_name_systematic
;
(R)-1-Hydroxybutan-2-ammonium (2R,3R)-tartrate monohydrate
;
_space_group_IT_number 19
_symmetry_cell_setting orthorhombic
_symmetry_space_group_name_Hall 'P 2ac 2ab'
_symmetry_space_group_name_H-M 'P 21 21 21'
_atom_sites_solution_hydrogens geom
_atom_sites_solution_primary direct
_atom_sites_solution_secondary difmap
_cell_angle_alpha 90.00
_cell_angle_beta 90.00
_cell_angle_gamma 90.00
_cell_formula_units_Z 4
_cell_length_a 7.1962(16)
_cell_length_b 10.532(2)
_cell_length_c 16.963(4)
_cell_measurement_reflns_used 2779
_cell_measurement_temperature 294(2)
_cell_measurement_theta_max 25.68
_cell_measurement_theta_min 2.28
_cell_volume 1285.6(5)
_computing_cell_refinement SMART
_computing_data_collection 'SMART (Bruker, 1997)'
_computing_data_reduction 'SAINT (Bruker, 1997)'
_computing_molecular_graphics 'SHELXTL (Bruker, 1997)'
_computing_publication_material SHELXTL
_computing_structure_refinement 'SHELXL97 (Sheldrick, 1997)'
_computing_structure_solution 'SHELXS97 (Sheldrick, 1997)'
_diffrn_ambient_temperature 294(2)
_diffrn_measured_fraction_theta_full 0.998
_diffrn_measured_fraction_theta_max 0.998
_diffrn_measurement_device_type 'Bruker SMART CCD area-detector'
_diffrn_measurement_method '\f and \w'
_diffrn_radiation_monochromator graphite
_diffrn_radiation_source 'fine-focus sealed tube'
_diffrn_radiation_type MoK\a
_diffrn_radiation_wavelength 0.71073
_diffrn_reflns_av_R_equivalents 0.0293
_diffrn_reflns_av_sigmaI/netI 0.0260
_diffrn_reflns_limit_h_max 8
_diffrn_reflns_limit_h_min -9
_diffrn_reflns_limit_k_max 13
_diffrn_reflns_limit_k_min -8
_diffrn_reflns_limit_l_max 21
_diffrn_reflns_limit_l_min -20
_diffrn_reflns_number 7213
_diffrn_reflns_theta_full 26.42
_diffrn_reflns_theta_max 26.42
_diffrn_reflns_theta_min 2.28
_diffrn_standards_decay_% 0
_diffrn_standards_interval_count 0
_diffrn_standards_interval_time 0
_diffrn_standards_number 0
_exptl_absorpt_coefficient_mu 0.119
_exptl_absorpt_correction_T_max 0.9765
_exptl_absorpt_correction_T_min 0.9719
_exptl_absorpt_correction_type multi-scan
_exptl_absorpt_process_details '(SADABS; Sheldrick, 1996)'
_exptl_crystal_colour colourless
_exptl_crystal_density_diffrn 1.329
_exptl_crystal_density_method 'not measured'
_exptl_crystal_description block
_exptl_crystal_F_000 552
_exptl_crystal_size_max 0.24
_exptl_crystal_size_mid 0.22
_exptl_crystal_size_min 0.20
_refine_diff_density_max 0.267
_refine_diff_density_min -0.161
_refine_ls_abs_structure_details 'none, Friedel Pairs merged'
_refine_ls_extinction_method none
_refine_ls_goodness_of_fit_ref 1.048
_refine_ls_hydrogen_treatment mixed
_refine_ls_matrix_type full
_refine_ls_number_parameters 179
_refine_ls_number_reflns 1530
_refine_ls_number_restraints 0
_refine_ls_restrained_S_all 1.048
_refine_ls_R_factor_all 0.0555
_refine_ls_R_factor_gt 0.0407
_refine_ls_shift/su_max 0.000
_refine_ls_shift/su_mean 0.000
_refine_ls_structure_factor_coef Fsqd
_refine_ls_weighting_details 'calc w=1/[\s^2^(Fo^2^)+(0.0689P)^2^+0.2901P] where P=(Fo^2^+2Fc^2^)/3'
_refine_ls_weighting_scheme calc
_refine_ls_wR_factor_gt 0.1042
_refine_ls_wR_factor_ref 0.1173
_reflns_number_gt 1245
_reflns_number_total 1530
_reflns_threshold_expression I>2\s(I)
_cod_data_source_file sj2018.cif
_cod_data_source_block I
_cod_depositor_comments
;
The following automatic conversions were performed:
'_symmetry_cell_setting' value 'Orthorhombic' changed to 'orthorhombic'
according to '/home/saulius/struct/CIF-dictionaries/cif_core.dic'
dictionary named 'cif_core.dic' version 2.4.1 from 2010-06-29.

Automatic conversion script
Id: cif_fix_enum 1527 2010-12-29 10:47:43Z saulius 

The following automatic conversions were performed:

'_symmetry_cell_setting' value 'Orthorhombic' changed to
'orthorhombic' according to
/home/saulius/struct/CIF-dictionaries/cif_core.dic dictionary named
'cif_core.dic' version 2.4.1 from 2010-06-29.

Automatic conversion script
Id: cif_fix_values 1715 2011-07-08 13:25:40Z adriana 
;
_cod_original_cell_volume 1285.7(5)
_cod_database_code 2208724
_cod_database_fobs_code 2208724

loop_
_symmetry_equiv_pos_as_xyz
'x, y, z'
'-x+1/2, -y, z+1/2'
'-x, y+1/2, -z+1/2'
'x+1/2, -y+1/2, -z'

loop_
_atom_site_type_symbol
_atom_site_label
_atom_site_fract_x
_atom_site_fract_y
_atom_site_fract_z
_atom_site_U_iso_or_equiv
_atom_site_adp_type
_atom_site_calc_flag
_atom_site_refinement_flags
_atom_site_occupancy
_atom_site_disorder_assembly
_atom_site_disorder_group
O O1 0.4850(3) 0.4961(2) 0.33413(13) 0.0514(6) Uani d . 1 . .
O O2 0.4961(3) 0.3960(3) 0.44917(12) 0.0481(6) Uani d . 1 . .
H H2 0.3833 0.3912 0.4428 0.058 Uiso calc R 1 . .
O O3 0.8548(3) 0.5064(2) 0.32112(12) 0.0368(5) Uani d . 1 . .
H H3 0.818(5) 0.464(3) 0.2825(19) 0.044 Uiso d . 1 . .
O O4 0.7883(3) 0.2338(2) 0.34467(15) 0.0479(6) Uani d . 1 . .
H H4 0.877(6) 0.215(4) 0.316(2) 0.058 Uiso d . 1 . .
O O5 1.1457(3) 0.2481(2) 0.34997(15) 0.0541(6) Uani d . 1 . .
O O6 1.1536(2) 0.3871(2) 0.44969(11) 0.0408(5) Uani d . 1 . .
O O7 0.7880(6) 0.3897(3) 0.18422(15) 0.0786(10) Uani d . 1 . .
H H7 0.798(8) 0.315(5) 0.180(3) 0.094 Uiso d . 1 . .
N N1 0.5423(4) 0.5994(3) 0.18081(16) 0.0410(6) Uani d . 1 B .
H H1A 0.641(6) 0.653(4) 0.171(2) 0.061 Uiso d . 1 . .
H H1B 0.435(6) 0.647(4) 0.180(2) 0.061 Uiso d . 1 . .
H H1C 0.551(6) 0.563(4) 0.233(2) 0.061 Uiso d . 1 . .
C C1 0.5702(3) 0.4480(3) 0.38879(15) 0.0306(6) Uani d . 1 . .
C C2 0.7829(3) 0.4497(3) 0.38985(15) 0.0291(6) Uani d . 1 . .
H H2A 0.8216 0.5021 0.4347 0.035 Uiso calc R 1 . .
C C3 0.8592(4) 0.3158(3) 0.40349(15) 0.0312(6) Uani d . 1 . .
H H3A 0.8192 0.2856 0.4554 0.037 Uiso calc R 1 . .
C C4 1.0723(4) 0.3160(3) 0.39992(16) 0.0337(6) Uani d . 1 . .
C C5 0.7253(6) 0.4386(4) 0.11134(19) 0.0628(11) Uani d . 1 B .
H H5A 0.7215 0.3710 0.0726 0.075 Uiso calc R 1 . .
H H5B 0.8115 0.5028 0.0928 0.075 Uiso calc R 1 . .
C C6 0.5347(5) 0.4961(3) 0.11959(18) 0.0515(8) Uani d . 1 . .
H H6 0.5028 0.5357 0.0691 0.062 Uiso calc R 1 A 1
C C7 0.3758(6) 0.4060(4) 0.1419(2) 0.0877(15) Uani d . 1 B 1
H H7A 0.4106 0.3584 0.1886 0.105 Uiso calc R 1 B 1
H H7B 0.2661 0.4555 0.1545 0.105 Uiso calc R 1 B 1
C C8 0.3300(6) 0.3142(4) 0.0762(2) 0.142(3) Uani d R 1 B 1
H H8A 0.2320 0.2585 0.0929 0.213 Uiso calc R 1 B 1
H H8B 0.4382 0.2650 0.0635 0.213 Uiso calc R 1 B 1
H H8C 0.2906 0.3607 0.0305 0.213 Uiso calc R 1 B 1
O O8 0.8282(5) 0.1422(3) 0.1784(2) 0.0807(10) Uani d . 1 . .
H H8D 0.930(6) 0.106(4) 0.182(2) 0.068(12) Uiso d . 1 . .
H H8E 0.739(7) 0.094(5) 0.168(3) 0.083(15) Uiso d . 1 . .

loop_
_atom_site_aniso_label
_atom_site_aniso_U_11
_atom_site_aniso_U_22
_atom_site_aniso_U_33
_atom_site_aniso_U_12
_atom_site_aniso_U_13
_atom_site_aniso_U_23
O1 0.0279(10) 0.0758(16) 0.0506(12) 0.0060(11) -0.0017(9) 0.0236(12)
O2 0.0202(10) 0.0783(15) 0.0460(11) 0.0003(10) 0.0007(8) 0.0188(12)
O3 0.0324(10) 0.0379(10) 0.0401(10) -0.0054(9) 0.0030(9) 0.0059(9)
O4 0.0354(12) 0.0390(11) 0.0695(15) -0.0059(10) -0.0001(11) -0.0141(11)
O5 0.0337(12) 0.0559(14) 0.0728(15) 0.0106(11) 0.0075(11) -0.0173(12)
O6 0.0227(9) 0.0594(13) 0.0404(10) -0.0015(10) 0.0003(8) -0.0014(10)
O7 0.133(3) 0.0530(14) 0.0498(13) 0.0397(18) -0.0301(16) -0.0093(13)
N1 0.0343(12) 0.0381(13) 0.0506(14) 0.0012(12) -0.0012(12) 0.0129(12)
C1 0.0234(12) 0.0344(14) 0.0340(13) 0.0014(11) -0.0010(11) -0.0003(11)
C2 0.0233(13) 0.0318(13) 0.0322(13) -0.0013(10) -0.0003(10) -0.0002(11)
C3 0.0221(13) 0.0338(14) 0.0377(13) -0.0028(11) 0.0025(10) 0.0019(12)
C4 0.0254(13) 0.0341(14) 0.0416(14) 0.0051(11) 0.0027(11) 0.0085(12)
C5 0.090(3) 0.057(2) 0.0413(18) 0.018(2) -0.0068(18) -0.0026(15)
C6 0.066(2) 0.0476(18) 0.0412(15) -0.0023(18) -0.0138(16) 0.0113(14)
C7 0.110(4) 0.061(2) 0.091(3) -0.038(3) -0.015(3) 0.001(2)
C8 0.193(8) 0.090(4) 0.142(5) -0.050(5) -0.053(5) -0.019(4)
O8 0.0441(14) 0.0436(14) 0.154(3) 0.0094(13) -0.007(2) -0.0313(17)

loop_
_atom_type_symbol
_atom_type_description
_atom_type_scat_dispersion_real
_atom_type_scat_dispersion_imag
_atom_type_scat_source
C C 0.0033 0.0000 'International Tables Vol C Tables 4.2.6.8 and 6.1.1.4'
H H 0.0000 0.0000 'International Tables Vol C Tables 4.2.6.8 and 6.1.1.4'
N N 0.0061 0.0000 'International Tables Vol C Tables 4.2.6.8 and 6.1.1.4'
O O 0.0106 0.0000 'International Tables Vol C Tables 4.2.6.8 and 6.1.1.4'

loop_
_geom_angle_atom_site_label_1
_geom_angle_atom_site_label_2
_geom_angle_atom_site_label_3
_geom_angle
C1 O2 H2 109.5
C2 O3 H3 108(2)
C3 O4 H4 106(3)
C5 O7 H7 108(4)
C6 N1 H1A 111(2)
C6 N1 H1B 111(2)
H1A N1 H1B 108(3)
C6 N1 H1C 110(2)
H1A N1 H1C 111(3)
H1B N1 H1C 107(3)
O1 C1 O2 125.2(2)
O1 C1 C2 120.4(2)
O2 C1 C2 114.4(2)
O3 C2 C1 111.3(2)
O3 C2 C3 112.5(2)
C1 C2 C3 110.5(2)
O3 C2 H2A 107.4
C1 C2 H2A 107.4
C3 C2 H2A 107.4
O4 C3 C2 109.1(2)
O4 C3 C4 109.5(2)
C2 C3 C4 110.6(2)
O4 C3 H3A 109.2
C2 C3 H3A 109.2
C4 C3 H3A 109.2
O5 C4 O6 127.1(3)
O5 C4 C3 117.1(3)
O6 C4 C3 115.8(2)
O7 C5 C6 110.9(3)
O7 C5 H5A 109.5
C6 C5 H5A 109.5
O7 C5 H5B 109.5
C6 C5 H5B 109.5
H5A C5 H5B 108.1
C5 C6 N1 108.8(3)
C5 C6 C7 117.0(3)
N1 C6 C7 107.7(3)
C5 C6 H6 107.7
N1 C6 H6 107.7
C7 C6 H6 107.7
C8 C7 C6 112.16(18)
C8 C7 H7A 109.2
C6 C7 H7A 109.2
C8 C7 H7B 109.2
C6 C7 H7B 109.2
H7A C7 H7B 107.9
C7 C8 H8A 109.5
C7 C8 H8B 109.5
H8A C8 H8B 109.5
C7 C8 H8C 109.5
H8A C8 H8C 109.5
H8B C8 H8C 109.5
H8D O8 H8E 114(4)

loop_
_geom_bond_atom_site_label_1
_geom_bond_atom_site_label_2
_geom_bond_distance
O1 C1 1.222(3)
O2 C1 1.278(3)
O2 H2 0.8200
O3 C2 1.408(3)
O3 H3 0.84(3)
O4 C3 1.415(3)
O4 H4 0.82(4)
O5 C4 1.228(3)
O6 C4 1.271(3)
O7 C5 1.414(4)
O7 H7 0.79(5)
N1 C6 1.505(4)
N1 H1A 0.92(4)
N1 H1B 0.92(4)
N1 H1C 0.96(4)
C1 C2 1.531(3)
C2 C3 1.531(4)
C2 H2A 0.9800
C3 C4 1.535(4)
C3 H3A 0.9800
C5 C6 1.505(6)
C5 H5A 0.9700
C5 H5B 0.9700
C6 C7 1.534(5)
C6 H6 0.9800
C7 C8 1.5112
C7 H7A 0.9700
C7 H7B 0.9700
C8 H8A 0.9600
C8 H8B 0.9600
C8 H8C 0.9600
O8 H8D 0.83(5)
O8 H8E 0.84(5)

loop_
_geom_hbond_atom_site_label_D
_geom_hbond_atom_site_label_H
_geom_hbond_atom_site_label_A
_geom_hbond_site_symmetry_A
_geom_hbond_distance_DH
_geom_hbond_distance_HA
_geom_hbond_distance_DA
_geom_hbond_angle_DHA
O2 H2 O6 1_455 0.82 1.66 2.466(3) 168
O3 H3 O7 . 0.84(3) 1.85(3) 2.671(3) 165(3)
O4 H4 O5 . 0.82(4) 2.05(4) 2.577(3) 122(3)
O4 H4 O8 . 0.82(4) 2.48(4) 2.994(5) 121(3)
O7 H7 O8 . 0.79(5) 1.84(5) 2.624(4) 175(5)
N1 H1A O5 3_755 0.92(4) 1.87(4) 2.787(3) 174(4)
N1 H1B O4 3_655 0.92(4) 1.90(4) 2.801(3) 167(3)
N1 H1C O1 . 0.96(4) 1.92(4) 2.849(3) 162(4)
O8 H8D O3 3_745 0.83(5) 1.87(5) 2.692(3) 171(4)
O8 H8E O1 3_645 0.84(5) 1.92(5) 2.738(4) 167(5)

loop_
_geom_torsion_atom_site_label_1
_geom_torsion_atom_site_label_2
_geom_torsion_atom_site_label_3
_geom_torsion_atom_site_label_4
_geom_torsion
O1 C1 C2 O3 -2.4(4)
O2 C1 C2 O3 179.0(2)
O1 C1 C2 C3 -128.2(3)
O2 C1 C2 C3 53.3(3)
O3 C2 C3 O4 -68.7(3)
C1 C2 C3 O4 56.4(3)
O3 C2 C3 C4 51.8(3)
C1 C2 C3 C4 176.8(2)
O4 C3 C4 O5 -0.6(4)
C2 C3 C4 O5 -120.8(3)
O4 C3 C4 O6 179.5(2)
C2 C3 C4 O6 59.4(3)
O7 C5 C6 N1 58.2(4)
O7 C5 C6 C7 -64.0(4)
C5 C6 C7 C8 -68.9(3)
N1 C6 C7 C8 168.34(16)

loop_
_cod_related_entry_id
_cod_related_entry_database
_cod_related_entry_code
1 ChemSpider 21179491
